data_2311683
loop_
_publ_author_name
'Zhang, Zhi-Hui'
'Zhang, Qi'
'Zhang, Qing-Qing'
'Chen, Chen'
'He, Ming-Yang'
'Chen, Qun'
'Song, Guo-Qiang'
'Xuan, Xiao-Peng'
'Huang, Xian-Feng'

_publ_section_title
;
 From a binary salt to salt co-crystals of antibacterial agent
 lomefloxacin with improved solubility and bioavailability.
;
_journal_issue 'Pt 4'
_journal_name_full 'Acta crystallographica Section B, Structural science, crystal engineering and materials'
_journal_page_first 437
_journal_page_last 446
_journal_paper_doi 10.1107/S2052520615011191
_journal_volume 71
_journal_year 2015
_chemical_formula_moiety 'C17 H19 F2 N3 O3, C4 H4 N2 O3, C4 H3 N2 O3, H2O'
_chemical_formula_sum 'C25 H28 F2 N7 O10'
_chemical_formula_weight 624.54
_space_group_IT_number 2
_space_group_name_Hall '-P 1'
_space_group_name_H-M_alt 'P -1'
_symmetry_cell_setting triclinic
_symmetry_space_group_name_H-M 'P -1'
_atom_sites_solution_hydrogens geom
_atom_sites_solution_primary direct
_atom_sites_solution_secondary difmap
_cell_angle_alpha 83.870(11)
_cell_angle_beta 73.816(11)
_cell_angle_gamma 83.271(11)
_cell_formula_units_Z 2
_cell_length_a 9.551(4)
_cell_length_b 9.701(4)
_cell_length_c 15.450(7)
_cell_measurement_reflns_used 891
_cell_measurement_temperature 296(2)
_cell_measurement_theta_max 21.92
_cell_measurement_theta_min 2.28
_cell_volume 1361.2(10)
_computing_cell_refinement 'Bruker SAINT (Bruker, 2009)'
_computing_data_collection 'Bruker APEX2 (Bruker, 2009)'
_computing_data_reduction 'Bruker SAINT'
_computing_molecular_graphics 'Bruker SHELXTL'
_computing_publication_material 'Bruker SHELXTL'
_computing_structure_refinement 'SHELXTL (Sheldrick, 2008)'
_computing_structure_solution 'SHELXTL (Sheldrick, 2008)'
_diffrn_ambient_temperature 296(2)
_diffrn_measured_fraction_theta_full 0.991
_diffrn_measured_fraction_theta_max 0.991
_diffrn_measurement_device_type 'Bruker APEX-II CCD'
_diffrn_measurement_method '\f and \w scans'
_diffrn_radiation_monochromator graphite
_diffrn_radiation_source 'fine-focus sealed tube'
_diffrn_radiation_type MoK\a
_diffrn_radiation_wavelength 0.71073
_diffrn_reflns_av_R_equivalents 0.0425
_diffrn_reflns_av_sigmaI/netI 0.1009
_diffrn_reflns_limit_h_max 11
_diffrn_reflns_limit_h_min -11
_diffrn_reflns_limit_k_max 11
_diffrn_reflns_limit_k_min -9
_diffrn_reflns_limit_l_max 18
_diffrn_reflns_limit_l_min -18
_diffrn_reflns_number 7618
_diffrn_reflns_theta_full 25.00
_diffrn_reflns_theta_max 25.00
_diffrn_reflns_theta_min 1.38
_diffrn_standards_number 0
_exptl_absorpt_coefficient_mu 0.128
_exptl_absorpt_correction_T_max 0.9873
_exptl_absorpt_correction_T_min 0.9786
_exptl_absorpt_correction_type multi-scan
_exptl_absorpt_process_details SADABS
_exptl_crystal_colour colorless
_exptl_crystal_density_diffrn 1.524
_exptl_crystal_density_method 'not measured'
_exptl_crystal_description block
_exptl_crystal_F_000 650
_exptl_crystal_size_max 0.17
_exptl_crystal_size_mid 0.13
_exptl_crystal_size_min 0.10
_refine_diff_density_max 0.491
_refine_diff_density_min -0.471
_refine_ls_extinction_method none
_refine_ls_goodness_of_fit_ref 0.932
_refine_ls_hydrogen_treatment constr
_refine_ls_matrix_type full
_refine_ls_number_parameters 409
_refine_ls_number_reflns 4758
_refine_ls_number_restraints 0
_refine_ls_restrained_S_all 0.932
_refine_ls_R_factor_all 0.1675
_refine_ls_R_factor_gt 0.0816
_refine_ls_shift/su_max 0.000
_refine_ls_shift/su_mean 0.000
_refine_ls_structure_factor_coef Fsqd
_refine_ls_weighting_details 'calc w=1/[\s^2^(Fo^2^)+(0.1943P)^2^+0.0000P] where P=(Fo^2^+2Fc^2^)/3'
_refine_ls_weighting_scheme calc
_refine_ls_wR_factor_gt 0.2272
_refine_ls_wR_factor_ref 0.3100
_reflns_number_gt 2302
_reflns_number_total 4758
_reflns_threshold_expression >2sigma(I)
_cod_data_source_file um5002sup1.cif
_cod_data_source_block 2
_cod_depositor_comments
;
The following automatic conversions were performed:

data item '_symmetry_cell_setting' value 'Triclinic' was changed to
'triclinic' in accordance with the
/home/saulius/struct/COD-crude-data/automatic-downloads/DataCite-retrospective/IUCr/depositions/lib/dictionaries/cif_core.dic
dictionary named 'cif_core.dic' version 2.4.2 last updated on
2011-04-26.

Automatic conversion script
Id: cif_fix_values 7556 2019-12-06 15:28:31Z antanas 
;
_cod_original_sg_symbol_H-M P-1
_cod_database_code 2311683

loop_
_symmetry_equiv_pos_as_xyz
'x, y, z'
'-x, -y, -z'

loop_
_atom_site_type_symbol
_atom_site_label
_atom_site_fract_x
_atom_site_fract_y
_atom_site_fract_z
_atom_site_U_iso_or_equiv
_atom_site_adp_type
_atom_site_calc_flag
_atom_site_refinement_flags
_atom_site_occupancy
_atom_site_symmetry_multiplicity
_atom_site_disorder_assembly
_atom_site_disorder_group
O O9 0.2725(5) 0.8205(4) 0.1072(3) 0.0461(11) Uani d . 1 1 . .
O O4 -0.0748(7) 0.2163(5) 0.6444(4) 0.0842(18) Uani d . 1 1 . .
O O7 0.2273(5) 0.4594(4) -0.0632(3) 0.0494(11) Uani d . 1 1 . .
O O8 -0.0252(5) 0.8823(4) -0.0806(3) 0.0491(11) Uani d . 1 1 . .
O O5 0.2164(5) 0.1320(5) 0.8487(3) 0.0668(14) Uani d . 1 1 . .
C C1 0.2456(8) 0.1785(7) 0.1966(5) 0.062(2) Uani d . 1 1 . .
H H1 0.1581 0.2074 0.1755 0.075 Uiso calc R 1 1 A 2
C C2 0.3237(7) 0.3000(6) 0.2031(4) 0.0516(17) Uani d . 1 1 C .
H H2A 0.3553 0.3493 0.1440 0.062 Uiso calc R 1 1 . .
H H2B 0.2579 0.3637 0.2436 0.062 Uiso calc R 1 1 . .
C C3 0.5537(7) 0.1568(6) 0.1796(4) 0.0443(15) Uani d . 1 1 C .
H H3A 0.6362 0.1275 0.2044 0.053 Uiso calc R 1 1 . .
H H3B 0.5903 0.2039 0.1203 0.053 Uiso calc R 1 1 . .
C C4 0.4809(7) 0.0301(6) 0.1709(5) 0.0518(17) Uani d . 1 1 . .
H H4 0.5498 -0.0305 0.1285 0.062 Uiso calc R 1 1 B 1
C C5 0.4286(14) -0.0527(11) 0.2665(8) 0.080(3) Uani d P 0.70 1 C 1
H H5A 0.3972 0.0118 0.3126 0.120 Uiso calc PR 0.70 1 C 1
H H5B 0.5083 -0.1155 0.2776 0.120 Uiso calc PR 0.70 1 C 1
H H5C 0.3487 -0.1046 0.2672 0.120 Uiso calc PR 0.70 1 C 1
C C5' 0.211(3) 0.086(3) 0.2845(15) 0.099(12) Uani d P 0.30 1 D 2
H H5'1 0.1857 0.1435 0.3347 0.149 Uiso calc PR 0.30 1 D 2
H H5'2 0.2956 0.0236 0.2873 0.149 Uiso calc PR 0.30 1 D 2
H H5'3 0.1307 0.0341 0.2870 0.149 Uiso calc PR 0.30 1 D 2
C C6 0.5069(5) 0.3443(5) 0.2801(4) 0.0319(13) Uani d . 1 1 C .
C C7 0.4891(7) 0.4899(6) 0.2658(4) 0.0421(14) Uani d . 1 1 . .
C C8 0.5403(7) 0.5767(6) 0.3124(4) 0.0403(14) Uani d . 1 1 . .
H H8 0.5249 0.6727 0.3017 0.048 Uiso calc R 1 1 . .
C C9 0.6147(6) 0.5212(5) 0.3752(3) 0.0329(13) Uani d . 1 1 . .
C C10 0.6377(6) 0.3758(5) 0.3932(4) 0.0343(13) Uani d . 1 1 . .
C C11 0.5836(7) 0.2942(6) 0.3445(4) 0.0407(14) Uani d . 1 1 . .
C C12 0.6677(6) 0.6183(6) 0.4250(4) 0.0351(13) Uani d . 1 1 . .
C C13 0.7445(6) 0.5572(6) 0.4881(4) 0.0398(14) Uani d . 1 1 . .
C C14 0.7639(7) 0.4129(6) 0.5021(4) 0.0457(15) Uani d . 1 1 . .
H H14 0.8132 0.3752 0.5445 0.055 Uiso calc R 1 1 . .
C C15 0.7982(7) 0.6428(7) 0.5418(4) 0.0474(16) Uani d . 1 1 . .
C C16 0.7508(10) 0.1722(7) 0.4820(6) 0.078(2) Uani d . 1 1 . .
H H16A 0.7672 0.1593 0.5416 0.093 Uiso calc R 1 1 . .
H H16B 0.6698 0.1202 0.4825 0.093 Uiso calc R 1 1 . .
C C17 0.8838(11) 0.1218(10) 0.4139(8) 0.115(4) Uani d . 1 1 . .
H H17A 0.8793 0.1609 0.3549 0.172 Uiso calc R 1 1 . .
H H17B 0.8902 0.0221 0.4157 0.172 Uiso calc R 1 1 . .
H H17C 0.9686 0.1497 0.4269 0.172 Uiso calc R 1 1 . .
N N5 0.1143(5) 0.3474(5) 0.8199(3) 0.0402(12) Uani d . 1 1 . .
H H5 0.1508 0.3797 0.8577 0.048 Uiso calc R 1 1 . .
C C19 0.1393(7) 0.2050(6) 0.8089(4) 0.0441(15) Uani d . 1 1 . .
C C20 0.0336(6) 0.4403(6) 0.7732(4) 0.0392(14) Uani d . 1 1 . .
C C21 -0.0187(7) 0.2509(6) 0.6968(4) 0.0460(16) Uani d . 1 1 . .
N N6 0.1063(5) 0.6729(4) -0.0700(3) 0.0391(12) Uani d . 1 1 . .
H H6 0.0737 0.6449 -0.1110 0.047 Uiso calc R 1 1 . .
C C23 0.2000(6) 0.5791(5) -0.0333(4) 0.0342(13) Uani d . 1 1 . .
C C24 0.0621(6) 0.8052(5) -0.0465(4) 0.0318(12) Uani d . 1 1 . .
C C25 0.2246(6) 0.7651(5) 0.0539(3) 0.0273(12) Uani d . 1 1 . .
F F1 0.4248(5) 0.5489(4) 0.2035(3) 0.0713(13) Uani d . 1 1 . .
F F2 0.5955(4) 0.1539(3) 0.3610(2) 0.0592(11) Uani d . 1 1 . .
N N1 0.3504(5) 0.0782(5) 0.1367(3) 0.0434(13) Uani d . 1 1 C .
H H1C 0.3041 0.0040 0.1336 0.052 Uiso calc R 1 1 . .
H H1D 0.3801 0.1196 0.0806 0.052 Uiso calc R 1 1 . .
N N2 0.4520(5) 0.2515(5) 0.2374(3) 0.0360(11) Uani d . 1 1 . .
N N3 0.7154(5) 0.3252(5) 0.4578(3) 0.0423(12) Uani d . 1 1 . .
N N4 -0.0218(6) 0.3884(5) 0.7140(3) 0.0478(13) Uani d . 1 1 . .
H H4A -0.0649 0.4486 0.6826 0.057 Uiso calc R 1 1 . .
C C18 0.0681(7) 0.1500(6) 0.7481(4) 0.0448(15) Uani d . 1 1 . .
H H18A 0.0030 0.0830 0.7839 0.054 Uiso calc R 1 1 . .
H H18B 0.1437 0.0992 0.7041 0.054 Uiso calc R 1 1 . .
C C22 0.2589(6) 0.6284(5) 0.0294(4) 0.0377(14) Uani d . 1 1 . .
H H22 0.3223 0.5689 0.0553 0.045 Uiso calc R 1 1 . .
N N7 0.1245(5) 0.8469(4) 0.0135(3) 0.0345(11) Uani d . 1 1 . .
H H7 0.1008 0.9310 0.0285 0.041 Uiso calc R 1 1 . .
O O1 0.6445(5) 0.7489(4) 0.4097(3) 0.0576(13) Uani d . 1 1 . .
O O2 0.8701(5) 0.5937(4) 0.5940(3) 0.0571(13) Uani d . 1 1 . .
O O3 0.7718(6) 0.7778(4) 0.5281(3) 0.0644(14) Uani d . 1 1 . .
H H3 0.7278 0.7947 0.4891 0.097 Uiso calc R 1 1 . .
O O6 0.0200(5) 0.5649(4) 0.7828(3) 0.0569(13) Uani d . 1 1 . .
O O10 0.5776(5) 0.7658(5) 0.0262(3) 0.0605(13) Uani d . 1 1 . .
H H10A 0.4897 0.7721 0.0517 0.091 Uiso d R 1 1 . .
H H10B 0.6362 0.7161 0.0485 0.091 Uiso d R 1 1 . .

loop_
_atom_site_aniso_label
_atom_site_aniso_U_11
_atom_site_aniso_U_22
_atom_site_aniso_U_33
_atom_site_aniso_U_12
_atom_site_aniso_U_13
_atom_site_aniso_U_23
O9 0.064(3) 0.026(2) 0.056(3) 0.0021(19) -0.027(2) -0.0138(18)
O4 0.137(5) 0.063(3) 0.081(4) 0.009(3) -0.074(4) -0.033(3)
O7 0.062(3) 0.032(2) 0.071(3) 0.0096(19) -0.044(2) -0.021(2)
O8 0.063(3) 0.033(2) 0.065(3) 0.013(2) -0.043(2) -0.0166(19)
O5 0.065(3) 0.057(3) 0.102(4) 0.017(2) -0.065(3) -0.020(3)
C1 0.053(4) 0.064(5) 0.077(5) 0.009(3) -0.025(4) -0.037(4)
C2 0.059(4) 0.048(4) 0.066(4) 0.012(3) -0.044(3) -0.032(3)
C3 0.052(4) 0.040(3) 0.044(4) -0.003(3) -0.014(3) -0.016(3)
C4 0.058(4) 0.030(3) 0.081(5) 0.012(3) -0.044(4) -0.018(3)
C5 0.102(9) 0.043(6) 0.099(9) -0.014(6) -0.037(7) 0.012(6)
C5' 0.10(2) 0.18(3) 0.034(13) -0.10(2) 0.014(13) -0.041(16)
C6 0.025(3) 0.033(3) 0.046(3) -0.003(2) -0.018(3) -0.012(2)
C7 0.049(4) 0.040(3) 0.043(3) -0.006(3) -0.024(3) 0.002(3)
C8 0.051(4) 0.035(3) 0.043(3) -0.003(3) -0.028(3) -0.003(2)
C9 0.044(3) 0.027(3) 0.032(3) -0.005(2) -0.017(3) -0.004(2)
C10 0.037(3) 0.033(3) 0.040(3) -0.004(2) -0.018(3) -0.009(2)
C11 0.059(4) 0.031(3) 0.042(3) -0.002(3) -0.030(3) -0.005(2)
C12 0.036(3) 0.037(3) 0.039(3) -0.003(3) -0.020(3) -0.007(2)
C13 0.045(4) 0.034(3) 0.041(3) -0.004(3) -0.011(3) -0.007(2)
C14 0.063(4) 0.038(3) 0.046(4) 0.005(3) -0.033(3) -0.011(3)
C15 0.044(4) 0.046(4) 0.053(4) -0.005(3) -0.009(3) -0.017(3)
C16 0.115(7) 0.045(4) 0.094(6) 0.006(4) -0.066(6) -0.012(4)
C17 0.096(7) 0.067(6) 0.204(12) 0.026(5) -0.079(8) -0.044(7)
N5 0.046(3) 0.035(3) 0.046(3) 0.001(2) -0.022(2) -0.012(2)
C19 0.048(4) 0.036(3) 0.046(4) 0.000(3) -0.010(3) -0.007(3)
C20 0.043(4) 0.041(4) 0.042(3) -0.003(3) -0.023(3) -0.011(3)
C21 0.045(4) 0.048(4) 0.049(4) -0.003(3) -0.013(3) -0.022(3)
N6 0.046(3) 0.027(3) 0.058(3) 0.003(2) -0.033(3) -0.018(2)
C23 0.033(3) 0.030(3) 0.043(3) -0.003(2) -0.018(3) 0.001(2)
C24 0.038(3) 0.024(3) 0.043(3) 0.001(2) -0.027(3) -0.007(2)
C25 0.029(3) 0.031(3) 0.031(3) -0.005(2) -0.021(2) -0.006(2)
F1 0.125(4) 0.041(2) 0.073(3) -0.002(2) -0.073(3) 0.0033(18)
F2 0.097(3) 0.033(2) 0.070(2) -0.0033(19) -0.061(2) -0.0057(16)
N1 0.062(3) 0.035(3) 0.046(3) -0.011(2) -0.033(3) -0.005(2)
N2 0.036(3) 0.041(3) 0.037(3) 0.002(2) -0.019(2) -0.016(2)
N3 0.057(3) 0.032(3) 0.054(3) 0.002(2) -0.042(3) -0.011(2)
N4 0.064(4) 0.035(3) 0.050(3) 0.009(2) -0.026(3) -0.015(2)
C18 0.059(4) 0.039(3) 0.042(3) 0.002(3) -0.022(3) -0.011(3)
C22 0.051(4) 0.024(3) 0.044(3) -0.004(2) -0.023(3) -0.001(2)
N7 0.038(3) 0.027(2) 0.046(3) 0.003(2) -0.023(2) -0.0131(19)
O1 0.087(4) 0.030(3) 0.070(3) -0.009(2) -0.043(3) -0.004(2)
O2 0.073(3) 0.054(3) 0.067(3) -0.006(2) -0.052(3) -0.016(2)
O3 0.093(4) 0.039(3) 0.076(3) -0.015(2) -0.041(3) -0.011(2)
O6 0.081(3) 0.036(2) 0.066(3) 0.005(2) -0.039(3) -0.015(2)
O10 0.048(3) 0.061(3) 0.072(3) 0.006(2) -0.024(2) 0.006(2)

loop_
_atom_type_symbol
_atom_type_description
_atom_type_scat_dispersion_real
_atom_type_scat_dispersion_imag
_atom_type_scat_source
C C 0.0033 0.0016 'International Tables Vol C Tables 4.2.6.8 and 6.1.1.4'
H H 0.0000 0.0000 'International Tables Vol C Tables 4.2.6.8 and 6.1.1.4'
N N 0.0061 0.0033 'International Tables Vol C Tables 4.2.6.8 and 6.1.1.4'
O O 0.0106 0.0060 'International Tables Vol C Tables 4.2.6.8 and 6.1.1.4'
F F 0.0171 0.0103 'International Tables Vol C Tables 4.2.6.8 and 6.1.1.4'

loop_
_geom_angle_atom_site_label_1
_geom_angle_atom_site_label_2
_geom_angle_atom_site_label_3
_geom_angle
C2 C1 N1 109.0(6)
C2 C1 C5' 111.9(10)
N1 C1 C5' 99.4(13)
C2 C1 H1 111.9
N1 C1 H1 111.9
C5' C1 H1 111.9
N2 C2 C1 109.9(5)
N2 C2 H2A 109.7
C1 C2 H2A 109.7
N2 C2 H2B 109.7
C1 C2 H2B 109.7
H2A C2 H2B 108.2
N2 C3 C4 110.8(5)
N2 C3 H3A 109.5
C4 C3 H3A 109.5
N2 C3 H3B 109.5
C4 C3 H3B 109.5
H3A C3 H3B 108.1
N1 C4 C3 108.5(5)
N1 C4 C5 108.8(6)
C3 C4 C5 110.1(6)
N1 C4 H4 109.8
C3 C4 H4 109.8
C5 C4 H4 109.8
C4 C5 H5A 109.5
C4 C5 H5B 109.5
C4 C5 H5C 109.5
C1 C5' H5'1 109.5
C1 C5' H5'2 109.5
H5'1 C5' H5'2 109.5
C1 C5' H5'3 109.5
H5'1 C5' H5'3 109.5
H5'2 C5' H5'3 109.5
N2 C6 C7 124.8(5)
N2 C6 C11 120.3(5)
C7 C6 C11 114.8(5)
F1 C7 C8 117.2(5)
F1 C7 C6 120.3(5)
C8 C7 C6 122.5(5)
C7 C8 C9 120.0(5)
C7 C8 H8 120.0
C9 C8 H8 120.0
C8 C9 C10 120.9(5)
C8 C9 C12 118.7(5)
C10 C9 C12 120.4(5)
C11 C10 C9 116.4(5)
C11 C10 N3 125.3(5)
C9 C10 N3 118.3(4)
F2 C11 C10 119.7(5)
F2 C11 C6 114.8(4)
C10 C11 C6 125.4(5)
O1 C12 C13 123.0(5)
O1 C12 C9 120.2(5)
C13 C12 C9 116.8(5)
C14 C13 C12 119.7(5)
C14 C13 C15 119.0(6)
C12 C13 C15 121.2(5)
N3 C14 C13 123.6(5)
N3 C14 H14 118.2
C13 C14 H14 118.2
O2 C15 O3 120.8(6)
O2 C15 C13 122.8(6)
O3 C15 C13 116.3(6)
C17 C16 N3 108.4(7)
C17 C16 H16A 110.0
N3 C16 H16A 110.0
C17 C16 H16B 110.0
N3 C16 H16B 110.0
H16A C16 H16B 108.4
C16 C17 H17A 109.5
C16 C17 H17B 109.5
H17A C17 H17B 109.5
C16 C17 H17C 109.5
H17A C17 H17C 109.5
H17B C17 H17C 109.5
C20 N5 C19 123.7(5)
C20 N5 H5 118.1
C19 N5 H5 118.1
O5 C19 N5 119.8(6)
O5 C19 C18 122.8(6)
N5 C19 C18 117.4(5)
O6 C20 N4 121.6(6)
O6 C20 N5 120.9(5)
N4 C20 N5 117.4(5)
O4 C21 N4 122.9(6)
O4 C21 C18 123.2(6)
N4 C21 C18 113.9(5)
C24 N6 C23 125.4(5)
C24 N6 H6 117.3
C23 N6 H6 117.3
O7 C23 N6 116.2(5)
O7 C23 C22 127.0(5)
N6 C23 C22 116.7(5)
O8 C24 N7 123.3(5)
O8 C24 N6 122.0(5)
N7 C24 N6 114.7(5)
O9 C25 C22 126.8(5)
O9 C25 N7 117.5(4)
C22 C25 N7 115.6(4)
C4 N1 C1 111.9(5)
C4 N1 H1C 109.2
C1 N1 H1C 109.2
C4 N1 H1D 109.2
C1 N1 H1D 109.2
H1C N1 H1D 107.9
C6 N2 C3 118.7(4)
C6 N2 C2 118.7(4)
C3 N2 C2 112.0(4)
C14 N3 C10 121.1(5)
C14 N3 C16 115.0(5)
C10 N3 C16 123.9(5)
C20 N4 C21 128.5(5)
C20 N4 H4A 115.8
C21 N4 H4A 115.8
C19 C18 C21 118.8(5)
C19 C18 H18A 107.6
C21 C18 H18A 107.6
C19 C18 H18B 107.6
C21 C18 H18B 107.6
H18A C18 H18B 107.0
C25 C22 C23 121.4(5)
C25 C22 H22 119.3
C23 C22 H22 119.3
C24 N7 C25 126.0(4)
C24 N7 H7 117.0
C25 N7 H7 117.0
C15 O3 H3 109.5
H10A O10 H10B 121.4

loop_
_geom_bond_atom_site_label_1
_geom_bond_atom_site_label_2
_geom_bond_distance
O9 C25 1.240(6)
O4 C21 1.181(7)
O7 C23 1.268(6)
O8 C24 1.243(6)
O5 C19 1.208(7)
C1 C2 1.493(9)
C1 N1 1.500(8)
C1 C5' 1.52(3)
C1 H1 0.9800
C2 N2 1.475(7)
C2 H2A 0.9700
C2 H2B 0.9700
C3 N2 1.438(7)
C3 C4 1.516(8)
C3 H3A 0.9700
C3 H3B 0.9700
C4 N1 1.493(7)
C4 C5 1.582(13)
C4 H4 0.9800
C5 H5A 0.9600
C5 H5B 0.9600
C5 H5C 0.9600
C5' H5'1 0.9600
C5' H5'2 0.9600
C5' H5'3 0.9600
C6 N2 1.396(6)
C6 C7 1.404(8)
C6 C11 1.408(8)
C7 F1 1.326(7)
C7 C8 1.375(8)
C8 C9 1.386(7)
C8 H8 0.9300
C9 C10 1.412(7)
C9 C12 1.490(7)
C10 C11 1.378(7)
C10 N3 1.419(7)
C11 F2 1.356(6)
C12 O1 1.269(7)
C12 C13 1.419(8)
C13 C14 1.392(8)
C13 C15 1.458(8)
C14 N3 1.343(7)
C14 H14 0.9300
C15 O2 1.224(8)
C15 O3 1.310(7)
C16 C17 1.476(12)
C16 N3 1.514(8)
C16 H16A 0.9700
C16 H16B 0.9700
C17 H17A 0.9600
C17 H17B 0.9600
C17 H17C 0.9600
N5 C20 1.391(7)
N5 C19 1.395(7)
N5 H5 0.8600
C19 C18 1.475(9)
C20 O6 1.222(7)
C20 N4 1.341(7)
C21 N4 1.384(7)
C21 C18 1.511(9)
N6 C24 1.358(6)
N6 C23 1.390(7)
N6 H6 0.8600
C23 C22 1.396(7)
C24 N7 1.351(6)
C25 C22 1.395(7)
C25 N7 1.408(7)
N1 H1C 0.9000
N1 H1D 0.9000
N4 H4A 0.8600
C18 H18A 0.9700
C18 H18B 0.9700
C22 H22 0.9300
N7 H7 0.8600
O3 H3 0.8200
O10 H10A 0.8201
O10 H10B 0.8201

loop_
_geom_hbond_atom_site_label_D
_geom_hbond_atom_site_label_H
_geom_hbond_atom_site_label_A
_geom_hbond_site_symmetry_A
_geom_hbond_distance_DH
_geom_hbond_distance_HA
_geom_hbond_distance_DA
_geom_hbond_angle_DHA
_geom_hbond_publ_flag
N1 H1C O9 1_545 0.90 1.94 2.807(6) 160 yes
N1 H1D O10 2_665 0.90 1.86 2.750(7) 170 yes
O3 H3 O1 . 0.82 1.75 2.516(7) 154 yes
N4 H4A O2 1_455 0.86 2.02 2.875(7) 170 yes
N5 H5 O7 1_556 0.86 1.86 2.718(7) 177 yes
N6 H6 O6 1_554 0.86 2.10 2.951(7) 173 yes
N7 H7 O8 2_575 0.86 2.03 2.885(6) 172 yes
O10 H10A O9 . 0.82 2.03 2.844(7) 171 yes
O10 H10B O7 2_665 0.82 2.05 2.819(7) 155 yes
C1 H1 O8 2_565 0.98 2.47 3.257(9) 137 yes
C2 H2B O2 2_666 0.97 2.52 3.365(8) 146 yes
C3 H3A F2 . 0.97 2.38 2.936(7) 116 yes
C4 H4 O5 2_656 0.98 2.43 3.078(8) 123 yes
C14 H14 O4 1_655 0.93 2.43 3.339(9) 164 yes
C16 H16B F2 . 0.97 2.17 2.721(10) 115 yes

loop_
_geom_torsion_atom_site_label_1
_geom_torsion_atom_site_label_2
_geom_torsion_atom_site_label_3
_geom_torsion_atom_site_label_4
_geom_torsion
N1 C1 C2 N2 -57.1(7)
C5' C1 C2 N2 51.8(15)
N2 C3 C4 N1 56.6(7)
N2 C3 C4 C5 -62.4(8)
N2 C6 C7 F1 -4.8(9)
C11 C6 C7 F1 176.7(5)
N2 C6 C7 C8 177.3(5)
C11 C6 C7 C8 -1.2(8)
F1 C7 C8 C9 -176.9(5)
C6 C7 C8 C9 1.1(9)
C7 C8 C9 C10 -0.7(8)
C7 C8 C9 C12 -179.6(5)
C8 C9 C10 C11 0.6(8)
C12 C9 C10 C11 179.4(5)
C8 C9 C10 N3 179.6(5)
C12 C9 C10 N3 -1.5(8)
C9 C10 C11 F2 -176.9(5)
N3 C10 C11 F2 4.1(9)
C9 C10 C11 C6 -0.8(9)
N3 C10 C11 C6 -179.8(5)
N2 C6 C11 F2 -1.1(8)
C7 C6 C11 F2 177.4(5)
N2 C6 C11 C10 -177.4(5)
C7 C6 C11 C10 1.1(9)
C8 C9 C12 O1 0.1(8)
C10 C9 C12 O1 -178.8(5)
C8 C9 C12 C13 -179.5(5)
C10 C9 C12 C13 1.7(8)
O1 C12 C13 C14 179.1(6)
C9 C12 C13 C14 -1.4(8)
O1 C12 C13 C15 1.8(9)
C9 C12 C13 C15 -178.6(5)
C12 C13 C14 N3 1.0(9)
C15 C13 C14 N3 178.3(6)
C14 C13 C15 O2 5.9(9)
C12 C13 C15 O2 -176.8(6)
C14 C13 C15 O3 -177.5(5)
C12 C13 C15 O3 -0.2(8)
C20 N5 C19 O5 176.5(6)
C20 N5 C19 C18 -3.8(8)
C19 N5 C20 O6 -177.1(5)
C19 N5 C20 N4 -0.4(8)
C24 N6 C23 O7 179.2(5)
C24 N6 C23 C22 -3.6(8)
C23 N6 C24 O8 -178.0(5)
C23 N6 C24 N7 4.4(8)
C3 C4 N1 C1 -56.5(7)
C5 C4 N1 C1 63.2(7)
C2 C1 N1 C4 57.8(7)
C5' C1 N1 C4 -59.5(11)
C7 C6 N2 C3 117.2(6)
C11 C6 N2 C3 -64.5(7)
C7 C6 N2 C2 -24.7(8)
C11 C6 N2 C2 153.7(5)
C4 C3 N2 C6 156.6(5)
C4 C3 N2 C2 -59.2(7)
C1 C2 N2 C6 -156.2(5)
C1 C2 N2 C3 59.6(7)
C13 C14 N3 C10 -0.8(9)
C13 C14 N3 C16 178.8(6)
C11 C10 N3 C14 -180.0(6)
C9 C10 N3 C14 1.1(8)
C11 C10 N3 C16 0.5(9)
C9 C10 N3 C16 -178.5(6)
C17 C16 N3 C14 -97.0(7)
C17 C16 N3 C10 82.6(9)
O6 C20 N4 C21 -178.3(6)
N5 C20 N4 C21 5.1(9)
O4 C21 N4 C20 177.9(7)
C18 C21 N4 C20 -4.5(9)
O5 C19 C18 C21 -176.3(6)
N5 C19 C18 C21 4.0(8)
O4 C21 C18 C19 177.2(6)
N4 C21 C18 C19 -0.3(8)
O9 C25 C22 C23 -178.5(5)
N7 C25 C22 C23 1.8(8)
O7 C23 C22 C25 177.1(5)
N6 C23 C22 C25 0.3(8)
O8 C24 N7 C25 -179.5(5)
N6 C24 N7 C25 -1.9(8)
O9 C25 N7 C24 179.3(5)
C22 C25 N7 C24 -1.0(8)
